data_4132954
loop_
_publ_author_name
'Jiang, Jingjing'
'Lu, Zhiyong'
'Zhang, Mingxing'
'Duan, Jingui'
'Zhang, Wenwei'
'Pan, Yi'
'Bai, Junfeng'

_publ_section_title
;
 Higher Symmetry Multinuclear Clusters of Metal-Organic Frameworks for
 Highly Selective CO<sub>2</sub> Capture.
;
_journal_issue 51
_journal_name_full 'Journal of the American Chemical Society'
_journal_page_first 17825
_journal_page_last 17829
_journal_paper_doi 10.1021/jacs.8b07589
_journal_volume 140
_journal_year 2018
_chemical_formula_moiety 'C24 H16 Cl4 Cu5 N4 O9'
_chemical_formula_sum 'C24 H16 Cl4 Cu5 N4 O9'
_chemical_formula_weight 963.96
_space_group_IT_number 23
_space_group_name_Hall 'I 2 2'
_space_group_name_H-M_alt 'I 2 2 2'
_symmetry_cell_setting orthorhombic
_symmetry_space_group_name_Hall 'I 2 2'
_symmetry_space_group_name_H-M 'I 2 2 2'
_atom_sites_solution_hydrogens geom
_atom_sites_solution_primary direct
_atom_sites_solution_secondary difmap
_audit_creation_method SHELXL-97
_cell_angle_alpha 90.00
_cell_angle_beta 90.00
_cell_angle_gamma 90.00
_cell_formula_units_Z 2
_cell_length_a 11.6840(10)
_cell_length_b 12.8660(12)
_cell_length_c 14.0116(12)
_cell_measurement_reflns_used 0.6356
_cell_measurement_temperature 296(2)
_cell_measurement_theta_max 27.4
_cell_measurement_theta_min 2.2
_cell_volume 2106.3(3)
_computing_cell_refinement 'Bruker SMART'
_computing_data_collection 'Bruker SMART'
_computing_data_reduction 'Bruker SAINT'
_computing_molecular_graphics 'Bruker SHELXTL'
_computing_publication_material 'Bruker SHELXTL'
_computing_structure_refinement 'SHELXL-97 (Sheldrick, 1997)'
_computing_structure_solution 'SHELXS-97 (Sheldrick, 1990)'
_diffrn_ambient_temperature 296(2)
_diffrn_measured_fraction_theta_full 0.993
_diffrn_measured_fraction_theta_max 0.993
_diffrn_measurement_device_type 'Bruker APEX-venture CCD'
_diffrn_measurement_method '\f and \w scans'
_diffrn_radiation_monochromator graphite
_diffrn_radiation_source 'fine-focus sealed tube'
_diffrn_radiation_type MoK\a
_diffrn_radiation_wavelength 0.71073
_diffrn_reflns_av_R_equivalents 0.0175
_diffrn_reflns_av_sigmaI/netI 0.0317
_diffrn_reflns_limit_h_max 14
_diffrn_reflns_limit_h_min -15
_diffrn_reflns_limit_k_max 13
_diffrn_reflns_limit_k_min -16
_diffrn_reflns_limit_l_max 17
_diffrn_reflns_limit_l_min -18
_diffrn_reflns_number 9232
_diffrn_reflns_theta_full 27.44
_diffrn_reflns_theta_max 27.44
_diffrn_reflns_theta_min 2.15
_exptl_absorpt_coefficient_mu 2.779
_exptl_absorpt_correction_T_max 0.499
_exptl_absorpt_correction_T_min 0.393
_exptl_absorpt_correction_type multi-scan
_exptl_absorpt_process_details sadabs
_exptl_crystal_colour green
_exptl_crystal_density_diffrn 1.52
_exptl_crystal_density_meas 1.52
_exptl_crystal_density_method 'not measured'
_exptl_crystal_description block
_exptl_crystal_F_000 946.0
_exptl_crystal_size_max 0.35
_exptl_crystal_size_mid 0.31
_exptl_crystal_size_min 0.25
_platon_squeeze_details
;
;
_refine_diff_density_max 0.302
_refine_diff_density_min -0.348
_refine_diff_density_rms 0.059
_refine_ls_abs_structure_details 'Flack H D (1983), Acta Cryst. A39, 876-881'
_refine_ls_abs_structure_Flack 0.029(10)
_refine_ls_extinction_method none
_refine_ls_goodness_of_fit_ref 1.096
_refine_ls_hydrogen_treatment mixed
_refine_ls_matrix_type full
_refine_ls_number_parameters 107
_refine_ls_number_reflns 2404
_refine_ls_number_restraints 0
_refine_ls_restrained_S_all 1.096
_refine_ls_R_factor_all 0.0161
_refine_ls_R_factor_gt 0.0157
_refine_ls_shift/su_max 0.089
_refine_ls_shift/su_mean 0.006
_refine_ls_structure_factor_coef Fsqd
_refine_ls_weighting_details 'calc w=1/[\s^2^(Fo^2^)+(0.0000P)^2^+1.5354P] where P=(Fo^2^+2Fc^2^)/3'
_refine_ls_weighting_scheme calc
_refine_ls_wR_factor_gt 0.0447
_refine_ls_wR_factor_ref 0.0453
_reflns_number_gt 2374
_reflns_number_total 2432
_reflns_threshold_expression >2sigma(I)
_cod_data_source_file ja8b07589_si_003.cif
_cod_data_source_block a_a
_cod_database_code 4132954

loop_
_symmetry_equiv_pos_as_xyz
'x, y, z'
'-x, -y, z'
'-x, y, -z'
'x, -y, -z'
'x+1/2, y+1/2, z+1/2'
'-x+1/2, -y+1/2, z+1/2'
'-x+1/2, y+1/2, -z+1/2'
'x+1/2, -y+1/2, -z+1/2'

loop_
_atom_site_label
_atom_site_type_symbol
_atom_site_fract_x
_atom_site_fract_y
_atom_site_fract_z
_atom_site_U_iso_or_equiv
_atom_site_adp_type
_atom_site_occupancy
_atom_site_symmetry_multiplicity
_atom_site_calc_flag
_atom_site_refinement_flags
Cu1 Cu 0.594063(11) 0.411360(9) 0.423921(8) 0.00977(3) Uani 1 1 d .
Cl Cl 0.5000 0.27256(3) 0.5000 0.02039(9) Uani 1 2 d S
O3 O 0.5000 0.5000 0.5000 0.0084(3) Uani 1 4 d S
O1 O 0.64226(8) 0.53035(7) 0.34485(6) 0.0184(2) Uani 1 1 d .
N1 N 0.83625(9) 0.81623(8) 0.17086(6) 0.0155(2) Uani 1 1 d .
O2 O 0.73413(8) 0.61366(7) 0.46319(6) 0.0208(2) Uani 1 1 d .
C5 C 0.85091(12) 0.83357(10) 0.26480(9) 0.0218(3) Uani 1 1 d .
H5 H 0.8903 0.8928 0.2841 0.026 Uiso 1 1 calc R
C2 C 0.73367(12) 0.66110(10) 0.20845(9) 0.0208(3) Uani 1 1 d .
H2 H 0.6925 0.6036 0.1874 0.025 Uiso 1 1 calc R
C6 C 0.70596(10) 0.60134(10) 0.37851(8) 0.0160(2) Uani 1 1 d .
C3 C 0.75047(11) 0.67811(10) 0.30535(8) 0.0173(3) Uani 1 1 d .
C1 C 0.77902(11) 0.73086(10) 0.14385(9) 0.0209(3) Uani 1 1 d .
H1 H 0.7695 0.7181 0.0790 0.025 Uiso 1 1 calc R
C4 C 0.80962(12) 0.76665(11) 0.33332(9) 0.0233(3) Uani 1 1 d .
H4 H 0.8212 0.7806 0.3977 0.028 Uiso 1 1 calc R
Cu2 Cu 0.0000 1.0000 0.5000 0.04674(13) Uani 1 4 d S
Cl2 Cl 0.17955(8) 1.0000 0.5000 0.05469(19) Uani 1 2 d S

loop_
_atom_site_aniso_label
_atom_site_aniso_U_11
_atom_site_aniso_U_22
_atom_site_aniso_U_33
_atom_site_aniso_U_23
_atom_site_aniso_U_13
_atom_site_aniso_U_12
Cu1 0.01426(5) 0.00752(5) 0.00753(5) 0.00000(5) 0.00405(5) 0.00115(5)
Cl 0.02998(19) 0.00828(16) 0.02291(19) 0.000 0.01389(16) 0.000
O3 0.0120(6) 0.0054(6) 0.0078(6) 0.000 0.000 0.000
O1 0.0302(4) 0.0129(4) 0.0120(4) -0.0007(3) 0.0069(3) -0.0057(3)
N1 0.0229(5) 0.0141(4) 0.0094(4) 0.0000(4) 0.0065(4) -0.0058(4)
O2 0.0238(4) 0.0231(5) 0.0156(4) 0.0061(3) 0.0004(3) -0.0084(4)
C5 0.0347(6) 0.0168(5) 0.0141(5) -0.0016(5) 0.0032(5) -0.0119(5)
C2 0.0301(6) 0.0169(5) 0.0154(5) -0.0018(5) 0.0044(5) -0.0105(5)
C6 0.0189(5) 0.0139(5) 0.0151(5) 0.0021(5) 0.0079(4) -0.0015(5)
C3 0.0227(5) 0.0151(5) 0.0141(5) 0.0015(5) 0.0068(4) -0.0030(5)
C1 0.0318(6) 0.0186(6) 0.0121(5) -0.0015(5) 0.0047(5) -0.0094(5)
C4 0.0381(7) 0.0205(6) 0.0112(5) -0.0012(5) 0.0043(5) -0.0114(6)
Cu2 0.0904(3) 0.0279(2) 0.02198(18) 0.000 0.000 0.000
Cl2 0.0931(5) 0.0384(3) 0.0326(3) -0.0072(3) 0.000 0.000

loop_
_atom_type_symbol
_atom_type_description
_atom_type_scat_dispersion_real
_atom_type_scat_dispersion_imag
_atom_type_scat_source
C C 0.0033 0.0016 'International Tables Vol C Tables 4.2.6.8 and 6.1.1.4'
H H 0.0000 0.0000 'International Tables Vol C Tables 4.2.6.8 and 6.1.1.4'
N N 0.0061 0.0033 'International Tables Vol C Tables 4.2.6.8 and 6.1.1.4'
O O 0.0106 0.0060 'International Tables Vol C Tables 4.2.6.8 and 6.1.1.4'
Cl Cl 0.1484 0.1585 'International Tables Vol C Tables 4.2.6.8 and 6.1.1.4'
Co Co 0.3494 0.9721 'International Tables Vol C Tables 4.2.6.8 and 6.1.1.4'
Cu Cu 0.3201 1.2651 'International Tables Vol C Tables 4.2.6.8 and 6.1.1.4'

loop_
_geom_angle_atom_site_label_1
_geom_angle_atom_site_label_2
_geom_angle_atom_site_label_3
_geom_angle
_geom_angle_site_symmetry_1
_geom_angle_site_symmetry_3
O3 Cu1 O1 90.82(3) . .
O3 Cu1 N1 168.51(3) . 7_645
O1 Cu1 N1 89.18(4) . 7_645
O3 Cu1 O2 96.27(2) . 4_566
O1 Cu1 O2 106.98(4) . 4_566
N1 Cu1 O2 94.71(4) 7_645 4_566
O3 Cu1 Cl 86.072(10) . .
O1 Cu1 Cl 167.81(3) . .
N1 Cu1 Cl 91.53(3) 7_645 .
O2 Cu1 Cl 85.09(2) 4_566 .
Cu1 Cl Cu1 81.218(15) . 3_656
Cu1 O3 Cu1 106.638(9) 4_566 2_665
Cu1 O3 Cu1 109.707(10) 4_566 .
Cu1 O3 Cu1 112.115(9) 2_665 .
Cu1 O3 Cu1 112.115(9) 4_566 3_656
Cu1 O3 Cu1 109.707(10) 2_665 3_656
Cu1 O3 Cu1 106.638(9) . 3_656
C6 O1 Cu1 121.16(8) . .
C1 N1 C5 118.38(10) . .
C1 N1 Cu1 121.47(8) . 7_655
C5 N1 Cu1 120.05(9) . 7_655
C6 O2 Cu1 116.81(8) . 4_566
N1 C5 C4 122.26(12) . .
N1 C5 H5 118.9 . .
C4 C5 H5 118.9 . .
C1 C2 C3 118.96(12) . .
C1 C2 H2 120.5 . .
C3 C2 H2 120.5 . .
O2 C6 O1 127.05(11) . .
O2 C6 C3 118.18(11) . .
O1 C6 C3 114.77(10) . .
C4 C3 C2 118.38(11) . .
C4 C3 C6 120.96(11) . .
C2 C3 C6 120.66(11) . .
N1 C1 C2 122.63(11) . .
N1 C1 H1 118.7 . .
C2 C1 H1 118.7 . .
C5 C4 C3 119.37(11) . .
C5 C4 H4 120.3 . .
C3 C4 H4 120.3 . .
Cl2 Cu2 Cl2 180.0 . 2_575

loop_
_geom_bond_atom_site_label_1
_geom_bond_atom_site_label_2
_geom_bond_distance
_geom_bond_site_symmetry_2
Cu1 O3 1.90914(16) .
Cu1 O1 1.9719(9) .
Cu1 N1 1.9811(10) 7_645
Cu1 O2 2.2987(9) 4_566
Cu1 Cl 2.3523(4) .
Cl Cu1 2.3523(3) 3_656
O3 Cu1 1.90914(16) 4_566
O3 Cu1 1.90914(15) 2_665
O3 Cu1 1.90915(15) 3_656
O1 C6 1.2691(15) .
N1 C1 1.3403(17) .
N1 C5 1.3460(16) .
N1 Cu1 1.9811(10) 7_655
O2 C6 1.2415(15) .
O2 Cu1 2.2987(9) 4_566
C5 C4 1.3769(18) .
C5 H5 0.9300 .
C2 C1 1.3804(18) .
C2 C3 1.3893(17) .
C2 H2 0.9300 .
C6 C3 1.5154(16) .
C3 C4 1.3889(18) .
C1 H1 0.9300 .
C4 H4 0.9300 .
Cu2 Cl2 2.0978(9) .
Cu2 Cl2 2.0978(9) 2_575

loop_
_platon_squeeze_void_nr
_platon_squeeze_void_average_x
_platon_squeeze_void_average_y
_platon_squeeze_void_average_z
_platon_squeeze_void_volume
_platon_squeeze_void_count_electrons
_platon_squeeze_void_content
1 0.000 0.500 0.481 345 89 ' '
2 0.500 0.000 0.225 345 89 ' '
